data_4308417
loop_
_publ_author_name
'Beloso, Inmaculada'
'Castro, Jes\'us'
'Garc\'ia-V\'azquez, Jos\'e A.'
'P\'erez-Lourido, Paulo'
'Romero, Jaime'
'Sousa, Antonio'

_publ_section_title
;
 Electrochemical Synthesis and Structural Characterization of Silver(I)
 Complexes ofN-2-Pyridyl Sulfonamide Ligands with Different Nuclearity:
 Influence of the Steric Hindrance at the Pyridine Ring and the Sulfonamide
 Group on the Structure of the Complexes
;
_journal_coden_ASTM INOCAJ
_journal_issue 2
_journal_name_full 'Inorganic Chemistry'
_journal_page_first 336
_journal_page_last 351
_journal_paper_doi 10.1021/ic0490268
_journal_volume 44
_journal_year 2005
_chemical_formula_sum 'C27 H25 Ag N4 O2 S'
_chemical_formula_weight 577.44
_chemical_name_common
;
Bis((1,10-phenanthrolina-kappa$2!N)(N-(3-methyl-2-pyridyl-
kappaN)-(2,4,6-trimethylphenyl)sulfonamido-kappaN)silver(i))
;
_chemical_name_systematic
;
Bis[(1,10-phenanthrolina-\k^2^N)[N-(3-methyl-2-pyridyl-\kN)-
(2,4,6-trimethylphenyl)sulfonamido-\kN]silver(I)]
;
_space_group_IT_number 2
_symmetry_cell_setting triclinic
_symmetry_space_group_name_Hall '-P 1'
_symmetry_space_group_name_H-M 'P -1'
_atom_sites_solution_hydrogens geom
_atom_sites_solution_primary direct
_atom_sites_solution_secondary difmap
_audit_creation_method SHELXL-97
_cell_angle_alpha 84.481(3)
_cell_angle_beta 88.170(3)
_cell_angle_gamma 62.599(2)
_cell_formula_units_Z 2
_cell_length_a 10.6773(12)
_cell_length_b 10.8816(11)
_cell_length_c 12.1176(12)
_cell_measurement_temperature 293(2)
_cell_volume 1244.0(2)
_computing_cell_refinement 'Bruker SMART'
_computing_data_collection 'Bruker SMART'
_computing_data_reduction 'Bruker SHELXTL'
_computing_structure_refinement 'SHELXL-97 (Sheldrick, 1997)'
_computing_structure_solution 'SHELXS-97 (Sheldrick, 1997)'
_diffrn_ambient_temperature 293(2)
_diffrn_measured_fraction_theta_full 0.902
_diffrn_measured_fraction_theta_max 0.814
_diffrn_measurement_device_type 'CCD area detector'
_diffrn_measurement_method 'phi and omega scans'
_diffrn_radiation_monochromator graphite
_diffrn_radiation_source 'sealed tube'
_diffrn_radiation_type MoK\a
_diffrn_radiation_wavelength 0.71073
_diffrn_reflns_av_R_equivalents 0.0573
_diffrn_reflns_av_sigmaI/netI 0.2539
_diffrn_reflns_limit_h_max 13
_diffrn_reflns_limit_h_min -13
_diffrn_reflns_limit_k_max 13
_diffrn_reflns_limit_k_min -14
_diffrn_reflns_limit_l_max 9
_diffrn_reflns_limit_l_min -15
_diffrn_reflns_number 7048
_diffrn_reflns_theta_full 24.00
_diffrn_reflns_theta_max 27.99
_diffrn_reflns_theta_min 1.69
_exptl_absorpt_coefficient_mu 0.926
_exptl_absorpt_correction_T_max 0.937
_exptl_absorpt_correction_T_min 0.862
_exptl_absorpt_correction_type multi-scan
_exptl_crystal_colour colourless
_exptl_crystal_density_diffrn 1.542
_exptl_crystal_density_method 'not measured'
_exptl_crystal_description irregular
_exptl_crystal_F_000 588
_exptl_crystal_size_max 0.16
_exptl_crystal_size_mid 0.15
_exptl_crystal_size_min 0.07
_refine_diff_density_max 0.415
_refine_diff_density_min -0.352
_refine_diff_density_rms 0.076
_refine_ls_extinction_method none
_refine_ls_goodness_of_fit_ref 0.703
_refine_ls_hydrogen_treatment mixed
_refine_ls_matrix_type full
_refine_ls_number_parameters 320
_refine_ls_number_reflns 4879
_refine_ls_number_restraints 0
_refine_ls_restrained_S_all 0.703
_refine_ls_R_factor_all 0.1713
_refine_ls_R_factor_gt 0.0505
_refine_ls_shift/su_max 0.000
_refine_ls_shift/su_mean 0.000
_refine_ls_structure_factor_coef Fsqd
_refine_ls_weighting_details 'calc w==1/[\s^2^(Fo^2^)+(0.0036P)^2^+0.0000P] where P==(Fo^2^+2Fc^2^)/3'
_refine_ls_weighting_scheme calc
_refine_ls_wR_factor_gt 0.0634
_refine_ls_wR_factor_ref 0.0812
_reflns_number_gt 1811
_reflns_number_total 4879
_reflns_threshold_expression >2sigma(I)
_cod_data_source_file ic0490268si20041020_121403_8.cif
_cod_data_source_block (5)
_cod_depositor_comments
;
The following automatic conversions were performed:
'_symmetry_cell_setting' value 'Triclinic' changed to 'triclinic'
according to '/home/saulius/struct/CIF-dictionaries/cif_core.dic'
dictionary named 'cif_core.dic' version 2.4.1 from 2010-06-29.

Automatic conversion script
Id: cif_fix_enum 1527 2010-12-29 10:47:43Z saulius 
;
_cod_database_code 4308417

loop_
_symmetry_equiv_pos_as_xyz
'x, y, z'
'-x, -y, -z'

loop_
_atom_site_label
_atom_site_type_symbol
_atom_site_fract_x
_atom_site_fract_y
_atom_site_fract_z
_atom_site_U_iso_or_equiv
_atom_site_adp_type
_atom_site_occupancy
_atom_site_symmetry_multiplicity
_atom_site_calc_flag
_atom_site_refinement_flags
_atom_site_disorder_assembly
_atom_site_disorder_group
Ag Ag 0.17090(6) 0.87235(6) 0.01321(4) 0.0557(2) Uani 1 1 d . . .
S S 0.1015(2) 1.16853(18) -0.16210(14) 0.0501(5) Uani 1 1 d . . .
O1 O 0.1918(5) 1.1649(4) -0.0742(3) 0.0693(14) Uani 1 1 d . . .
O2 O -0.0407(4) 1.2819(4) -0.1647(3) 0.0608(13) Uani 1 1 d . . .
N11 N -0.1182(6) 1.0435(5) -0.1778(4) 0.0522(16) Uani 1 1 d . . .
N12 N 0.1101(5) 1.0200(5) -0.1571(4) 0.0409(14) Uani 1 1 d . . .
N21 N 0.1889(6) 0.6867(5) -0.0881(4) 0.0462(14) Uani 1 1 d . . .
N22 N 0.4114(5) 0.7306(5) -0.0387(4) 0.0485(15) Uani 1 1 d . . .
C11 C -0.2104(7) 1.0213(7) -0.2343(6) 0.070(2) Uani 1 1 d . . .
H11 H -0.3011 1.0515 -0.2068 0.083 Uiso 1 1 calc R . .
C12 C -0.1792(7) 0.9574(7) -0.3292(6) 0.077(3) Uani 1 1 d . . .
H12 H -0.2461 0.9422 -0.3648 0.092 Uiso 1 1 calc R . .
C13 C -0.0464(8) 0.9156(7) -0.3714(5) 0.064(2) Uani 1 1 d . . .
H13 H -0.0237 0.8730 -0.4372 0.077 Uiso 1 1 calc R . .
C14 C 0.0536(7) 0.9357(6) -0.3178(5) 0.0455(18) Uani 1 1 d . . .
C15 C 0.0104(7) 1.0042(6) -0.2209(5) 0.0421(17) Uani 1 1 d . . .
C16 C 0.2010(6) 0.8824(6) -0.3596(5) 0.0548(19) Uani 1 1 d . . .
H16A H 0.2148 0.8216 -0.4163 0.082 Uiso 1 1 calc R . .
H16B H 0.2665 0.8322 -0.2996 0.082 Uiso 1 1 calc R . .
H16C H 0.2163 0.9592 -0.3899 0.082 Uiso 1 1 calc R . .
C17 C 0.1812(7) 1.1923(6) -0.2906(5) 0.0393(17) Uani 1 1 d . . .
C18 C 0.3265(7) 1.1249(7) -0.2975(6) 0.0479(18) Uani 1 1 d . . .
C19 C 0.3898(7) 1.1504(7) -0.3961(6) 0.058(2) Uani 1 1 d . . .
H19 H 0.4877 1.1062 -0.4007 0.069 Uiso 1 1 calc R . .
C110 C 0.3125(8) 1.2372(7) -0.4841(6) 0.056(2) Uani 1 1 d . . .
C111 C 0.1671(7) 1.2944(6) -0.4770(5) 0.055(2) Uani 1 1 d . . .
H111 H 0.1129 1.3494 -0.5381 0.066 Uiso 1 1 calc R . .
C112 C 0.0973(7) 1.2737(6) -0.3825(6) 0.0486(19) Uani 1 1 d . . .
C113 C 0.4258(7) 1.0195(7) -0.2100(5) 0.068(2) Uani 1 1 d . . .
H11A H 0.4310 1.0663 -0.1484 0.102 Uiso 1 1 calc R . .
H11B H 0.5180 0.9712 -0.2408 0.102 Uiso 1 1 calc R . .
H11C H 0.3915 0.9541 -0.1853 0.102 Uiso 1 1 calc R . .
C114 C 0.3822(7) 1.2693(7) -0.5874(5) 0.098(3) Uani 1 1 d . . .
H11D H 0.4778 1.1979 -0.5909 0.147 Uiso 1 1 calc R . .
H11E H 0.3814 1.3574 -0.5838 0.147 Uiso 1 1 calc R . .
H11F H 0.3310 1.2729 -0.6523 0.147 Uiso 1 1 calc R . .
C115 C -0.0623(7) 1.3400(6) -0.3902(5) 0.071(2) Uani 1 1 d . . .
H11G H -0.0920 1.2687 -0.3843 0.107 Uiso 1 1 calc R . .
H11H H -0.0938 1.3946 -0.4601 0.107 Uiso 1 1 calc R . .
H11I H -0.1024 1.3987 -0.3311 0.107 Uiso 1 1 calc R . .
C21 C 0.0815(7) 0.6652(7) -0.1119(6) 0.061(2) Uani 1 1 d . . .
H21 H -0.0049 0.7176 -0.0794 0.073 Uiso 1 1 calc R . .
C22 C 0.0901(8) 0.5682(7) -0.1830(6) 0.072(2) Uani 1 1 d . . .
H22 H 0.0120 0.5556 -0.1977 0.086 Uiso 1 1 calc R . .
C23 C 0.2167(9) 0.4925(7) -0.2302(6) 0.072(2) Uani 1 1 d . . .
H23 H 0.2252 0.4276 -0.2783 0.086 Uiso 1 1 calc R . .
C24 C 0.3324(8) 0.5104(6) -0.2081(5) 0.0502(19) Uani 1 1 d . . .
C25 C 0.3153(7) 0.6096(6) -0.1359(5) 0.0464(19) Uani 1 1 d . . .
C26 C 0.4345(7) 0.6304(6) -0.1079(5) 0.0408(17) Uani 1 1 d . . .
C27 C 0.5679(8) 0.5473(7) -0.1503(6) 0.052(2) Uani 1 1 d . . .
C28 C 0.6798(7) 0.5681(7) -0.1195(6) 0.067(2) Uani 1 1 d . . .
H28 H 0.7696 0.5136 -0.1456 0.080 Uiso 1 1 calc R . .
C29 C 0.6594(7) 0.6681(7) -0.0507(6) 0.064(2) Uani 1 1 d . . .
H29 H 0.7332 0.6844 -0.0301 0.077 Uiso 1 1 calc R . .
C210 C 0.5220(8) 0.7449(7) -0.0129(5) 0.061(2) Uani 1 1 d . . .
H210 H 0.5080 0.8120 0.0347 0.073 Uiso 1 1 calc R . .
C211 C 0.4716(9) 0.4269(7) -0.2506(6) 0.070(2) Uani 1 1 d . . .
H211 H 0.4846 0.3606 -0.2988 0.084 Uiso 1 1 calc R . .
C212 C 0.5817(8) 0.4442(7) -0.2211(6) 0.070(2) Uani 1 1 d . . .
H212 H 0.6705 0.3870 -0.2477 0.084 Uiso 1 1 calc R . .

loop_
_atom_site_aniso_label
_atom_site_aniso_U_11
_atom_site_aniso_U_22
_atom_site_aniso_U_33
_atom_site_aniso_U_23
_atom_site_aniso_U_13
_atom_site_aniso_U_12
Ag 0.0588(4) 0.0663(4) 0.0491(4) -0.0216(3) 0.0108(3) -0.0324(3)
S 0.0570(14) 0.0548(13) 0.0501(13) -0.0189(10) 0.0159(11) -0.0339(11)
O1 0.089(4) 0.102(4) 0.054(3) -0.026(3) 0.004(3) -0.072(3)
O2 0.056(3) 0.049(3) 0.071(3) -0.017(3) 0.022(3) -0.018(3)
N11 0.037(4) 0.071(4) 0.057(4) -0.018(3) 0.009(3) -0.030(3)
N12 0.048(4) 0.046(3) 0.038(3) -0.009(3) 0.000(3) -0.029(3)
N21 0.061(4) 0.045(4) 0.042(4) 0.000(3) 0.001(3) -0.032(3)
N22 0.056(4) 0.055(4) 0.041(4) -0.013(3) -0.005(3) -0.030(3)
C11 0.051(5) 0.096(6) 0.066(6) -0.044(5) 0.021(4) -0.032(5)
C12 0.048(5) 0.112(7) 0.092(7) -0.059(5) 0.017(5) -0.047(5)
C13 0.067(6) 0.080(6) 0.053(5) -0.029(4) 0.002(4) -0.036(5)
C14 0.057(5) 0.044(4) 0.040(5) -0.008(4) 0.002(4) -0.026(4)
C15 0.056(5) 0.032(4) 0.040(5) -0.003(3) 0.002(4) -0.021(4)
C16 0.059(5) 0.052(4) 0.058(5) -0.012(4) 0.018(4) -0.029(4)
C17 0.039(5) 0.033(4) 0.050(5) -0.016(4) 0.010(4) -0.018(4)
C18 0.050(5) 0.049(5) 0.062(5) -0.025(4) 0.006(4) -0.034(4)
C19 0.053(5) 0.049(5) 0.081(6) -0.011(5) 0.021(5) -0.032(4)
C110 0.077(6) 0.048(5) 0.052(5) -0.021(4) 0.027(5) -0.035(5)
C111 0.058(6) 0.041(4) 0.061(5) -0.011(4) 0.010(4) -0.018(4)
C112 0.056(5) 0.034(4) 0.064(5) -0.018(4) 0.018(5) -0.026(4)
C113 0.058(6) 0.080(6) 0.072(6) -0.015(5) -0.001(4) -0.036(5)
C114 0.109(7) 0.109(7) 0.086(6) -0.020(5) 0.049(5) -0.058(6)
C115 0.069(6) 0.045(5) 0.088(6) 0.002(4) -0.004(5) -0.017(4)
C21 0.049(5) 0.066(5) 0.071(6) -0.015(4) 0.010(4) -0.028(4)
C22 0.085(7) 0.079(6) 0.076(6) -0.020(5) 0.012(5) -0.057(5)
C23 0.097(7) 0.068(6) 0.081(6) -0.035(5) 0.025(5) -0.060(6)
C24 0.068(6) 0.036(4) 0.057(5) -0.009(4) 0.016(4) -0.032(4)
C25 0.054(5) 0.036(4) 0.050(5) -0.005(4) 0.019(4) -0.022(4)
C26 0.047(5) 0.044(4) 0.034(4) 0.005(3) -0.002(4) -0.024(4)
C27 0.059(6) 0.044(5) 0.050(5) -0.001(4) 0.015(4) -0.024(4)
C28 0.054(6) 0.074(6) 0.064(6) -0.002(5) 0.018(5) -0.023(5)
C29 0.054(6) 0.069(6) 0.059(6) 0.006(4) -0.009(4) -0.022(5)
C210 0.057(6) 0.055(5) 0.065(5) -0.010(4) -0.004(5) -0.020(5)
C211 0.095(7) 0.067(6) 0.067(6) -0.029(4) 0.023(5) -0.051(6)
C212 0.071(6) 0.044(5) 0.086(6) -0.019(4) 0.034(5) -0.019(5)

loop_
_atom_type_symbol
_atom_type_description
_atom_type_scat_dispersion_real
_atom_type_scat_dispersion_imag
_atom_type_scat_source
C C 0.0033 0.0016 'International Tables Vol C Tables 4.2.6.8 and 6.1.1.4'
H H 0.0000 0.0000 'International Tables Vol C Tables 4.2.6.8 and 6.1.1.4'
N N 0.0061 0.0033 'International Tables Vol C Tables 4.2.6.8 and 6.1.1.4'
O O 0.0106 0.0060 'International Tables Vol C Tables 4.2.6.8 and 6.1.1.4'
S S 0.1246 0.1234 'International Tables Vol C Tables 4.2.6.8 and 6.1.1.4'
Ag Ag -0.8971 1.1015 'International Tables Vol C Tables 4.2.6.8 and 6.1.1.4'

loop_
_geom_angle_atom_site_label_1
_geom_angle_atom_site_label_2
_geom_angle_atom_site_label_3
_geom_angle
_geom_angle_site_symmetry_1
_geom_angle_site_symmetry_3
_geom_angle_publ_flag
N11 Ag N21 143.27(17) 2_575 . ?
N11 Ag N12 122.30(17) 2_575 . ?
N21 Ag N12 88.66(15) . . ?
N11 Ag N22 121.61(19) 2_575 . ?
N21 Ag N22 69.11(18) . . ?
N12 Ag N22 94.31(17) . . ?
N11 Ag O2 68.84(15) 2_575 2_575 ?
N21 Ag O2 74.92(13) . 2_575 ?
N12 Ag O2 137.35(14) . 2_575 ?
N22 Ag O2 114.86(14) . 2_575 ?
N11 Ag Ag 74.91(14) 2_575 2_575 ?
N21 Ag Ag 107.07(14) . 2_575 ?
N12 Ag Ag 63.90(11) . 2_575 ?
N22 Ag Ag 158.18(12) . 2_575 ?
O2 Ag Ag 83.43(8) 2_575 2_575 ?
O1 S O2 115.4(3) . . ?
O1 S N12 107.0(3) . . ?
O2 S N12 114.5(3) . . ?
O1 S C17 106.3(3) . . ?
O2 S C17 106.3(3) . . ?
N12 S C17 106.7(2) . . ?
C11 N11 C15 117.4(6) . . ?
C11 N11 Ag 121.2(4) . 2_575 ?
C15 N11 Ag 121.3(4) . 2_575 ?
C15 N12 S 117.6(4) . . ?
C15 N12 Ag 112.0(3) . . ?
S N12 Ag 120.4(2) . . ?
C21 N21 C25 118.0(6) . . ?
C21 N21 Ag 124.3(5) . . ?
C25 N21 Ag 117.1(4) . . ?
C210 N22 C26 116.1(6) . . ?
C210 N22 Ag 126.7(5) . . ?
C26 N22 Ag 117.0(4) . . ?
N11 C11 C12 123.8(6) . . ?
C11 C12 C13 118.3(6) . . ?
C12 C13 C14 121.0(6) . . ?
C13 C14 C15 116.3(6) . . ?
C13 C14 C16 121.2(6) . . ?
C15 C14 C16 122.4(6) . . ?
N11 C15 C14 123.2(6) . . ?
N11 C15 N12 117.0(6) . . ?
C14 C15 N12 119.5(6) . . ?
C18 C17 C112 120.8(6) . . ?
C18 C17 S 118.5(6) . . ?
C112 C17 S 120.7(5) . . ?
C17 C18 C19 118.5(7) . . ?
C17 C18 C113 125.3(6) . . ?
C19 C18 C113 116.2(6) . . ?
C110 C19 C18 122.4(7) . . ?
C19 C110 C111 117.1(6) . . ?
C19 C110 C114 121.9(7) . . ?
C111 C110 C114 121.0(7) . . ?
C110 C111 C112 123.5(7) . . ?
C111 C112 C17 117.3(6) . . ?
C111 C112 C115 116.6(7) . . ?
C17 C112 C115 126.2(6) . . ?
N21 C21 C22 123.5(6) . . ?
C23 C22 C21 117.7(7) . . ?
C22 C23 C24 121.2(7) . . ?
C23 C24 C25 117.7(6) . . ?
C23 C24 C211 123.5(7) . . ?
C25 C24 C211 118.7(6) . . ?
N21 C25 C24 121.8(6) . . ?
N21 C25 C26 118.2(6) . . ?
C24 C25 C26 120.0(6) . . ?
N22 C26 C27 122.7(6) . . ?
N22 C26 C25 117.6(6) . . ?
C27 C26 C25 119.7(6) . . ?
C28 C27 C26 118.0(7) . . ?
C28 C27 C212 123.5(7) . . ?
C26 C27 C212 118.5(7) . . ?
C29 C28 C27 120.5(7) . . ?
C28 C29 C210 116.8(7) . . ?
N22 C210 C29 125.9(7) . . ?
C212 C211 C24 120.6(7) . . ?
C211 C212 C27 122.4(7) . . ?

loop_
_geom_bond_atom_site_label_1
_geom_bond_atom_site_label_2
_geom_bond_distance
_geom_bond_site_symmetry_2
_geom_bond_publ_flag
Ag N11 2.223(5) 2_575 ?
Ag N21 2.394(5) . ?
Ag N12 2.398(5) . ?
Ag N22 2.409(5) . ?
Ag O2 3.084(4) 2_575 ?
Ag Ag 3.4221(12) 2_575 ?
S O1 1.445(4) . ?
S O2 1.449(4) . ?
S N12 1.571(4) . ?
S C17 1.805(6) . ?
N11 C11 1.337(7) . ?
N11 C15 1.340(6) . ?
N11 Ag 2.223(5) 2_575 ?
N12 C15 1.416(7) . ?
N21 C21 1.316(7) . ?
N21 C25 1.364(6) . ?
N22 C210 1.311(7) . ?
N22 C26 1.367(6) . ?
C11 C12 1.354(7) . ?
C12 C13 1.372(7) . ?
C13 C14 1.377(8) . ?
C14 C15 1.403(7) . ?
C14 C16 1.495(7) . ?
C17 C18 1.381(7) . ?
C17 C112 1.404(8) . ?
C18 C19 1.421(7) . ?
C18 C113 1.510(8) . ?
C19 C110 1.363(8) . ?
C110 C111 1.385(8) . ?
C110 C114 1.529(7) . ?
C111 C112 1.403(7) . ?
C112 C115 1.517(8) . ?
C21 C22 1.396(7) . ?
C22 C23 1.360(8) . ?
C23 C24 1.373(8) . ?
C24 C25 1.398(7) . ?
C24 C211 1.449(8) . ?
C25 C26 1.447(8) . ?
C26 C27 1.403(8) . ?
C27 C28 1.382(8) . ?
C27 C212 1.429(8) . ?
C28 C29 1.367(7) . ?
C29 C210 1.401(7) . ?
C211 C212 1.337(8) . ?

loop_
_geom_torsion_atom_site_label_1
_geom_torsion_atom_site_label_2
_geom_torsion_atom_site_label_3
_geom_torsion_atom_site_label_4
_geom_torsion
_geom_torsion_site_symmetry_1
_geom_torsion_site_symmetry_2
_geom_torsion_site_symmetry_3
_geom_torsion_site_symmetry_4
_geom_torsion_publ_flag
O1 S N12 C15 168.1(4) . . . . ?
O2 S N12 C15 38.9(5) . . . . ?
C17 S N12 C15 -78.4(5) . . . . ?
O1 S N12 Ag 25.1(3) . . . . ?
O2 S N12 Ag -104.0(3) . . . . ?
C17 S N12 Ag 138.6(3) . . . . ?
N11 Ag N12 C15 -114.6(4) 2_575 . . . ?
N21 Ag N12 C15 44.4(4) . . . . ?
N22 Ag N12 C15 113.4(4) . . . . ?
O2 Ag N12 C15 -21.4(5) 2_575 . . . ?
Ag Ag N12 C15 -65.3(4) 2_575 . . . ?
N11 Ag N12 S 30.3(3) 2_575 . . . ?
N21 Ag N12 S -170.7(3) . . . . ?
N22 Ag N12 S -101.8(3) . . . . ?
O2 Ag N12 S 123.5(2) 2_575 . . . ?
Ag Ag N12 S 79.5(3) 2_575 . . . ?
N11 Ag N21 C21 64.6(6) 2_575 . . . ?
N12 Ag N21 C21 -85.0(5) . . . . ?
N22 Ag N21 C21 179.8(6) . . . . ?
O2 Ag N21 C21 55.2(5) 2_575 . . . ?
Ag Ag N21 C21 -22.9(5) 2_575 . . . ?
N11 Ag N21 C25 -124.0(4) 2_575 . . . ?
N12 Ag N21 C25 86.4(4) . . . . ?
N22 Ag N21 C25 -8.8(4) . . . . ?
O2 Ag N21 C25 -133.4(5) 2_575 . . . ?
Ag Ag N21 C25 148.5(4) 2_575 . . . ?
N11 Ag N22 C210 -36.6(6) 2_575 . . . ?
N21 Ag N22 C210 -177.2(6) . . . . ?
N12 Ag N22 C210 95.9(6) . . . . ?
O2 Ag N22 C210 -116.1(5) 2_575 . . . ?
Ag Ag N22 C210 99.0(6) 2_575 . . . ?
N11 Ag N22 C26 147.9(4) 2_575 . . . ?
N21 Ag N22 C26 7.4(4) . . . . ?
N12 Ag N22 C26 -79.6(4) . . . . ?
O2 Ag N22 C26 68.4(4) 2_575 . . . ?
Ag Ag N22 C26 -76.5(6) 2_575 . . . ?
C15 N11 C11 C12 2.5(11) . . . . ?
Ag N11 C11 C12 -173.0(5) 2_575 . . . ?
N11 C11 C12 C13 -1.5(12) . . . . ?
C11 C12 C13 C14 1.1(11) . . . . ?
C12 C13 C14 C15 -1.8(10) . . . . ?
C12 C13 C14 C16 176.1(6) . . . . ?
C11 N11 C15 C14 -3.3(10) . . . . ?
Ag N11 C15 C14 172.2(4) 2_575 . . . ?
C11 N11 C15 N12 -176.1(6) . . . . ?
Ag N11 C15 N12 -0.5(7) 2_575 . . . ?
C13 C14 C15 N11 3.0(9) . . . . ?
C16 C14 C15 N11 -174.9(6) . . . . ?
C13 C14 C15 N12 175.6(6) . . . . ?
C16 C14 C15 N12 -2.3(8) . . . . ?
S N12 C15 N11 -80.7(6) . . . . ?
Ag N12 C15 N11 65.2(6) . . . . ?
S N12 C15 C14 106.3(5) . . . . ?
Ag N12 C15 C14 -107.8(5) . . . . ?
O1 S C17 C18 38.1(5) . . . . ?
O2 S C17 C18 161.5(4) . . . . ?
N12 S C17 C18 -75.8(5) . . . . ?
O1 S C17 C112 -143.9(5) . . . . ?
O2 S C17 C112 -20.5(5) . . . . ?
N12 S C17 C112 102.1(5) . . . . ?
C112 C17 C18 C19 6.0(8) . . . . ?
S C17 C18 C19 -176.1(4) . . . . ?
C112 C17 C18 C113 -171.1(6) . . . . ?
S C17 C18 C113 6.9(8) . . . . ?
C17 C18 C19 C110 -0.9(9) . . . . ?
C113 C18 C19 C110 176.5(6) . . . . ?
C18 C19 C110 C111 -3.9(9) . . . . ?
C18 C19 C110 C114 176.9(5) . . . . ?
C19 C110 C111 C112 3.8(9) . . . . ?
C114 C110 C111 C112 -177.0(5) . . . . ?
C110 C111 C112 C17 1.0(9) . . . . ?
C110 C111 C112 C115 -178.0(5) . . . . ?
C18 C17 C112 C111 -6.0(8) . . . . ?
S C17 C112 C111 176.1(4) . . . . ?
C18 C17 C112 C115 172.9(5) . . . . ?
S C17 C112 C115 -5.0(8) . . . . ?
C25 N21 C21 C22 0.0(10) . . . . ?
Ag N21 C21 C22 171.3(5) . . . . ?
N21 C21 C22 C23 -0.2(11) . . . . ?
C21 C22 C23 C24 0.4(11) . . . . ?
C22 C23 C24 C25 -0.4(11) . . . . ?
C22 C23 C24 C211 176.1(7) . . . . ?
C21 N21 C25 C24 0.0(9) . . . . ?
Ag N21 C25 C24 -171.9(4) . . . . ?
C21 N21 C25 C26 -178.5(6) . . . . ?
Ag N21 C25 C26 9.5(7) . . . . ?
C23 C24 C25 N21 0.1(10) . . . . ?
C211 C24 C25 N21 -176.5(6) . . . . ?
C23 C24 C25 C26 178.7(6) . . . . ?
C211 C24 C25 C26 2.0(9) . . . . ?
C210 N22 C26 C27 -0.4(9) . . . . ?
Ag N22 C26 C27 175.6(5) . . . . ?
C210 N22 C26 C25 178.5(6) . . . . ?
Ag N22 C26 C25 -5.5(7) . . . . ?
N21 C25 C26 N22 -2.7(9) . . . . ?
C24 C25 C26 N22 178.8(5) . . . . ?
N21 C25 C26 C27 176.3(5) . . . . ?
C24 C25 C26 C27 -2.3(9) . . . . ?
N22 C26 C27 C28 0.5(10) . . . . ?
C25 C26 C27 C28 -178.4(6) . . . . ?
N22 C26 C27 C212 179.3(5) . . . . ?
C25 C26 C27 C212 0.3(9) . . . . ?
C26 C27 C28 C29 -0.8(10) . . . . ?
C212 C27 C28 C29 -179.5(6) . . . . ?
C27 C28 C29 C210 1.0(10) . . . . ?
C26 N22 C210 C29 0.7(10) . . . . ?
Ag N22 C210 C29 -174.9(5) . . . . ?
C28 C29 C210 N22 -1.0(11) . . . . ?
C23 C24 C211 C212 -176.3(7) . . . . ?
C25 C24 C211 C212 0.1(11) . . . . ?
C24 C211 C212 C27 -2.2(12) . . . . ?
C28 C27 C212 C211 -179.4(7) . . . . ?
C26 C27 C212 C211 1.9(11) . . . . ?
